data_4033104
loop_
_publ_author_name
'Gattu, Radhakrishna'
'Bagdi, Prasanta Ray'
'Basha, R. Sidick'
'Khan, Abu T.'

_publ_section_title
;
 Camphorsulfonic Acid Catalyzed One-Pot Three-Component Reaction for the
 Synthesis of Fused Quinoline and Benzoquinoline Derivatives.
;
_journal_issue 23
_journal_name_full 'The Journal of organic chemistry'
_journal_page_first 12416
_journal_page_last 12429
_journal_paper_doi 10.1021/acs.joc.7b02159
_journal_volume 82
_journal_year 2017
_chemical_formula_sum 'C31 H27 N O4'
_chemical_formula_weight 477.54
_chemical_name_systematic
; 
 ? 
;
_space_group_IT_number 14
_symmetry_cell_setting monoclinic
_symmetry_space_group_name_Hall '-P 2yn'
_symmetry_space_group_name_H-M 'P 1 21/n 1'
_atom_sites_solution_hydrogens geom
_atom_sites_solution_primary direct
_atom_sites_solution_secondary difmap
_audit_creation_method SHELXL-97
_cell_angle_alpha 90.00
_cell_angle_beta 92.043(11)
_cell_angle_gamma 90.00
_cell_formula_units_Z 4
_cell_length_a 8.4733(10)
_cell_length_b 8.8139(10)
_cell_length_c 32.111(3)
_cell_measurement_reflns_used 5522
_cell_measurement_temperature 293(2)
_cell_measurement_theta_max 0.982
_cell_measurement_theta_min 0.971
_cell_volume 2396.6(5)
_computing_cell_refinement 'Bruker SMART'
_computing_data_collection 'Bruker SMART'
_computing_data_reduction 'Bruker SAINT'
_computing_molecular_graphics 'Bruker SHELXTL'
_computing_publication_material 'Bruker SHELXTL'
_computing_structure_refinement 'SHELXL-97 (Sheldrick, 1997)'
_computing_structure_solution 'SHELXS-97 (Sheldrick, 1990)'
_diffrn_ambient_temperature 293(2)
_diffrn_measured_fraction_theta_full 0.982
_diffrn_measured_fraction_theta_max 0.982
_diffrn_measurement_device_type 'CCD area detector'
_diffrn_measurement_method 'phi and omega scans'
_diffrn_radiation_monochromator graphite
_diffrn_radiation_source 'fine-focus sealed tube'
_diffrn_radiation_type MoK\a
_diffrn_radiation_wavelength 0.71073
_diffrn_reflns_av_R_equivalents 0.0408
_diffrn_reflns_av_sigmaI/netI 0.0775
_diffrn_reflns_limit_h_max 11
_diffrn_reflns_limit_h_min -7
_diffrn_reflns_limit_k_max 11
_diffrn_reflns_limit_k_min -9
_diffrn_reflns_limit_l_max 42
_diffrn_reflns_limit_l_min -43
_diffrn_reflns_number 10871
_diffrn_reflns_theta_full 28.80
_diffrn_reflns_theta_max 28.80
_diffrn_reflns_theta_min 2.99
_exptl_absorpt_coefficient_mu 0.087
_exptl_absorpt_correction_T_max 0.982
_exptl_absorpt_correction_T_min 0.971
_exptl_absorpt_correction_type multi-scan
_exptl_absorpt_process_details 'SADABS (Sheldrick, 1997)'
_exptl_crystal_colour Brown
_exptl_crystal_density_diffrn 1.322
_exptl_crystal_density_method 'not measured'
_exptl_crystal_description blocks
_exptl_crystal_F_000 1008
_exptl_crystal_size_max 0.28
_exptl_crystal_size_mid 0.22
_exptl_crystal_size_min 0.12
_refine_diff_density_max 0.203
_refine_diff_density_min -0.251
_refine_diff_density_rms 0.051
_refine_ls_extinction_method none
_refine_ls_goodness_of_fit_ref 0.918
_refine_ls_hydrogen_treatment constr
_refine_ls_matrix_type full
_refine_ls_number_parameters 329
_refine_ls_number_reflns 5522
_refine_ls_number_restraints 0
_refine_ls_restrained_S_all 0.918
_refine_ls_R_factor_all 0.1216
_refine_ls_R_factor_gt 0.0642
_refine_ls_shift/su_max 0.000
_refine_ls_shift/su_mean 0.000
_refine_ls_structure_factor_coef Fsqd
_refine_ls_weighting_details 'calc w=1/[\s^2^(Fo^2^)+(0.1200P)^2^+0.0000P] where P=(Fo^2^+2Fc^2^)/3'
_refine_ls_weighting_scheme calc
_refine_ls_wR_factor_gt 0.1657
_refine_ls_wR_factor_ref 0.2271
_reflns_number_gt 2923
_reflns_number_total 5522
_reflns_threshold_expression >2sigma(I)
_cod_data_source_file jo7b02159_si_002.cif
_cod_data_source_block exp_2467_compound_8
_cod_depositor_comments 'Adding full bibliography for 4033102--4033107.cif.'
_cod_original_sg_symbol_H-M P21/n
_cod_database_code 4033104

loop_
_symmetry_equiv_pos_as_xyz
'x, y, z'
'-x+1/2, y+1/2, -z+1/2'
'-x, -y, -z'
'x-1/2, -y-1/2, z-1/2'

loop_
_atom_site_label
_atom_site_type_symbol
_atom_site_fract_x
_atom_site_fract_y
_atom_site_fract_z
_atom_site_U_iso_or_equiv
_atom_site_adp_type
_atom_site_occupancy
_atom_site_symmetry_multiplicity
_atom_site_calc_flag
_atom_site_refinement_flags
N1 N 0.7542(2) 0.0050(2) 0.65186(6) 0.0425(5) Uani 1 1 d .
O1 O 0.1841(3) 0.4624(3) 0.47316(7) 0.0789(7) Uani 1 1 d .
O2 O 0.2459(2) -0.0740(2) 0.76864(6) 0.0603(6) Uani 1 1 d .
O3 O 0.4668(2) -0.0315(2) 0.82755(5) 0.0499(5) Uani 1 1 d .
C1 C 0.6192(3) 0.0750(3) 0.66010(7) 0.0404(6) Uani 1 1 d .
C2 C 0.5336(3) 0.1613(3) 0.63076(7) 0.0413(6) Uani 1 1 d .
C3 C 0.5920(3) 0.1781(3) 0.59065(7) 0.0404(6) Uani 1 1 d .
C4 C 0.7456(3) 0.1214(3) 0.58348(7) 0.0414(6) Uani 1 1 d .
O4 O 0.7546(2) 0.0695(2) 0.81006(6) 0.0649(6) Uani 1 1 d .
C5 C 0.8174(3) 0.0291(3) 0.61422(7) 0.0404(6) Uani 1 1 d .
C6 C 0.9697(3) -0.0405(3) 0.60722(8) 0.0428(6) Uani 1 1 d .
C7 C 1.0353(3) -0.1492(3) 0.63433(8) 0.0510(7) Uani 1 1 d .
H7 H 0.9804 -0.1797 0.6575 0.061 Uiso 1 1 calc R
C8 C 1.1805(3) -0.2113(4) 0.62707(10) 0.0612(8) Uani 1 1 d .
H8 H 1.2228 -0.2847 0.6450 0.073 Uiso 1 1 calc R
C9 C 1.2644(4) -0.1645(4) 0.59286(10) 0.0663(9) Uani 1 1 d .
H9 H 1.3634 -0.2057 0.5883 0.080 Uiso 1 1 calc R
C10 C 1.2027(3) -0.0592(4) 0.56600(9) 0.0593(8) Uani 1 1 d .
H10 H 1.2607 -0.0282 0.5435 0.071 Uiso 1 1 calc R
C11 C 1.0526(3) 0.0036(3) 0.57177(8) 0.0464(6) Uani 1 1 d .
C12 C 0.9832(3) 0.1112(3) 0.54381(8) 0.0519(7) Uani 1 1 d .
H12 H 1.0414 0.1456 0.5217 0.062 Uiso 1 1 calc R
C13 C 0.8362(3) 0.1651(3) 0.54823(7) 0.0470(6) Uani 1 1 d .
H13 H 0.7925 0.2312 0.5284 0.056 Uiso 1 1 calc R
C14 C 0.3831(3) 0.2448(3) 0.64020(8) 0.0496(7) Uani 1 1 d .
H14A H 0.3808 0.2654 0.6698 0.060 Uiso 1 1 calc R
H14B H 0.2927 0.1818 0.6326 0.060 Uiso 1 1 calc R
C15 C 0.3729(4) 0.3932(3) 0.61617(8) 0.0531(7) Uani 1 1 d .
H15A H 0.2743 0.4441 0.6218 0.064 Uiso 1 1 calc R
H15B H 0.4592 0.4592 0.6251 0.064 Uiso 1 1 calc R
C16 C 0.3813(3) 0.3618(3) 0.57035(8) 0.0455(6) Uani 1 1 d .
C17 C 0.4921(3) 0.2530(3) 0.55847(7) 0.0435(6) Uani 1 1 d .
C18 C 0.4916(3) 0.2112(3) 0.51665(7) 0.0482(7) Uani 1 1 d .
H18 H 0.5610 0.1363 0.5083 0.058 Uiso 1 1 calc R
C19 C 0.3914(3) 0.2775(3) 0.48743(8) 0.0548(7) Uani 1 1 d .
H19 H 0.3936 0.2477 0.4597 0.066 Uiso 1 1 calc R
C20 C 0.2880(3) 0.3880(3) 0.49927(9) 0.0546(7) Uani 1 1 d .
C21 C 0.2834(3) 0.4294(3) 0.54114(9) 0.0547(7) Uani 1 1 d .
H21 H 0.2129 0.5037 0.5493 0.066 Uiso 1 1 calc R
C22 C 0.1809(5) 0.4229(5) 0.43023(11) 0.0995(13) Uani 1 1 d .
H22A H 0.2814 0.4453 0.4188 0.149 Uiso 1 1 calc R
H22B H 0.0999 0.4801 0.4156 0.149 Uiso 1 1 calc R
H22C H 0.1591 0.3165 0.4272 0.149 Uiso 1 1 calc R
C23 C 0.5723(3) 0.0537(3) 0.70432(7) 0.0416(6) Uani 1 1 d .
C24 C 0.4212(3) 0.0054(3) 0.71374(8) 0.0446(6) Uani 1 1 d .
H24 H 0.3437 -0.0068 0.6928 0.054 Uiso 1 1 calc R
C25 C 0.3880(3) -0.0246(3) 0.75531(8) 0.0426(6) Uani 1 1 d .
C26 C 0.5028(3) -0.0032(3) 0.78687(7) 0.0421(6) Uani 1 1 d .
C27 C 0.6511(3) 0.0497(3) 0.77712(8) 0.0448(6) Uani 1 1 d .
C28 C 0.6855(3) 0.0775(3) 0.73570(8) 0.0473(6) Uani 1 1 d .
H28 H 0.7852 0.1122 0.7291 0.057 Uiso 1 1 calc R
C29 C 0.1289(3) -0.1096(4) 0.73759(9) 0.0684(9) Uani 1 1 d .
H29A H 0.1037 -0.0203 0.7216 0.103 Uiso 1 1 calc R
H29B H 0.0357 -0.1456 0.7506 0.103 Uiso 1 1 calc R
H29C H 0.1679 -0.1869 0.7196 0.103 Uiso 1 1 calc R
C30 C 0.5257(4) -0.1736(3) 0.84205(8) 0.0583(8) Uani 1 1 d .
H30A H 0.4847 -0.2531 0.8243 0.088 Uiso 1 1 calc R
H30B H 0.4933 -0.1904 0.8700 0.088 Uiso 1 1 calc R
H30C H 0.6389 -0.1735 0.8416 0.088 Uiso 1 1 calc R
C31 C 0.8875(4) 0.1620(4) 0.80481(10) 0.0669(8) Uani 1 1 d .
H31A H 0.9663 0.1060 0.7905 0.100 Uiso 1 1 calc R
H31B H 0.9296 0.1933 0.8316 0.100 Uiso 1 1 calc R
H31C H 0.8573 0.2498 0.7887 0.100 Uiso 1 1 calc R

loop_
_atom_site_aniso_label
_atom_site_aniso_U_11
_atom_site_aniso_U_22
_atom_site_aniso_U_33
_atom_site_aniso_U_23
_atom_site_aniso_U_13
_atom_site_aniso_U_12
N1 0.0460(12) 0.0430(12) 0.0390(11) 0.0003(9) 0.0106(10) 0.0006(10)
O1 0.0869(16) 0.0803(16) 0.0686(15) 0.0202(13) -0.0108(13) 0.0146(13)
O2 0.0489(11) 0.0858(16) 0.0467(10) 0.0104(10) 0.0099(9) -0.0141(11)
O3 0.0641(12) 0.0510(11) 0.0354(9) 0.0078(8) 0.0114(9) 0.0063(9)
C1 0.0452(14) 0.0394(13) 0.0372(12) -0.0013(11) 0.0094(11) -0.0005(11)
C2 0.0437(14) 0.0426(13) 0.0381(12) -0.0028(11) 0.0082(11) 0.0001(11)
C3 0.0506(14) 0.0355(12) 0.0358(12) -0.0023(10) 0.0113(11) -0.0011(11)
C4 0.0491(14) 0.0401(13) 0.0358(12) -0.0071(10) 0.0108(11) -0.0015(12)
O4 0.0683(13) 0.0813(15) 0.0443(10) 0.0127(10) -0.0090(10) -0.0238(12)
C5 0.0422(14) 0.0426(13) 0.0370(12) -0.0041(10) 0.0109(11) -0.0025(11)
C6 0.0420(14) 0.0439(14) 0.0430(13) -0.0084(11) 0.0071(11) -0.0024(11)
C7 0.0504(15) 0.0550(16) 0.0480(14) -0.0090(13) 0.0070(13) 0.0045(13)
C8 0.0588(18) 0.0618(18) 0.0632(17) -0.0093(15) 0.0033(15) 0.0147(15)
C9 0.0520(17) 0.080(2) 0.0683(19) -0.0138(18) 0.0161(16) 0.0109(17)
C10 0.0516(17) 0.069(2) 0.0582(17) -0.0104(16) 0.0182(15) -0.0012(15)
C11 0.0450(14) 0.0504(15) 0.0445(14) -0.0108(12) 0.0119(12) -0.0050(12)
C12 0.0580(17) 0.0559(16) 0.0429(14) -0.0055(13) 0.0182(13) -0.0060(14)
C13 0.0551(16) 0.0489(15) 0.0374(13) -0.0011(12) 0.0093(12) -0.0018(13)
C14 0.0528(16) 0.0562(17) 0.0404(13) 0.0014(12) 0.0106(12) 0.0074(13)
C15 0.0654(18) 0.0441(14) 0.0506(15) -0.0039(12) 0.0140(14) 0.0092(14)
C16 0.0520(15) 0.0398(14) 0.0453(14) 0.0023(11) 0.0117(12) 0.0031(12)
C17 0.0515(15) 0.0401(13) 0.0393(12) 0.0008(11) 0.0078(12) -0.0026(12)
C18 0.0579(17) 0.0479(15) 0.0391(13) -0.0008(12) 0.0053(12) 0.0048(13)
C19 0.0600(17) 0.0617(18) 0.0427(14) 0.0019(13) 0.0028(13) -0.0074(15)
C20 0.0591(17) 0.0483(16) 0.0562(16) 0.0128(13) -0.0024(14) -0.0033(14)
C21 0.0596(17) 0.0466(16) 0.0582(17) 0.0080(13) 0.0076(14) 0.0067(13)
C22 0.128(3) 0.099(3) 0.069(2) 0.010(2) -0.041(2) 0.008(3)
C23 0.0492(14) 0.0387(13) 0.0374(12) 0.0027(10) 0.0101(11) 0.0009(11)
C24 0.0459(15) 0.0483(15) 0.0399(13) 0.0030(11) 0.0046(11) 0.0019(12)
C25 0.0459(14) 0.0422(14) 0.0404(13) 0.0063(11) 0.0104(12) -0.0020(11)
C26 0.0517(15) 0.0395(13) 0.0357(12) 0.0049(10) 0.0111(12) 0.0017(12)
C27 0.0481(15) 0.0466(14) 0.0396(13) 0.0022(11) 0.0012(12) -0.0032(12)
C28 0.0506(15) 0.0496(16) 0.0424(13) 0.0055(12) 0.0086(12) -0.0028(12)
C29 0.0550(18) 0.087(2) 0.0636(19) 0.0134(17) 0.0025(15) -0.0176(17)
C30 0.0675(18) 0.0592(18) 0.0485(15) 0.0154(14) 0.0037(14) 0.0013(15)
C31 0.0629(18) 0.067(2) 0.0702(19) 0.0056(17) -0.0071(15) -0.0169(17)

loop_
_atom_type_symbol
_atom_type_description
_atom_type_scat_dispersion_real
_atom_type_scat_dispersion_imag
_atom_type_scat_source
C C 0.0033 0.0016 'International Tables Vol C Tables 4.2.6.8 and 6.1.1.4'
H H 0.0000 0.0000 'International Tables Vol C Tables 4.2.6.8 and 6.1.1.4'
N N 0.0061 0.0033 'International Tables Vol C Tables 4.2.6.8 and 6.1.1.4'
O O 0.0106 0.0060 'International Tables Vol C Tables 4.2.6.8 and 6.1.1.4'

loop_
_geom_angle_atom_site_label_1
_geom_angle_atom_site_label_2
_geom_angle_atom_site_label_3
_geom_angle
C1 N1 C5 118.2(2)
C20 O1 C22 118.0(3)
C25 O2 C29 117.0(2)
C26 O3 C30 112.57(19)
N1 C1 C2 123.2(2)
N1 C1 C23 112.8(2)
C2 C1 C23 124.0(2)
C1 C2 C3 119.1(2)
C1 C2 C14 123.5(2)
C3 C2 C14 117.4(2)
C2 C3 C4 117.8(2)
C2 C3 C17 118.7(2)
C4 C3 C17 123.53(19)
C5 C4 C3 117.87(19)
C5 C4 C13 118.6(2)
C3 C4 C13 123.3(2)
C27 O4 C31 118.6(2)
N1 C5 C4 122.9(2)
N1 C5 C6 116.9(2)
C4 C5 C6 120.1(2)
C7 C6 C11 119.5(2)
C7 C6 C5 121.9(2)
C11 C6 C5 118.6(2)
C8 C7 C6 120.4(2)
C7 C8 C9 120.1(3)
C10 C9 C8 120.5(3)
C9 C10 C11 121.0(3)
C10 C11 C6 118.4(3)
C10 C11 C12 122.4(2)
C6 C11 C12 119.1(2)
C13 C12 C11 122.2(2)
C12 C13 C4 120.6(2)
C2 C14 C15 110.5(2)
C16 C15 C14 109.6(2)
C21 C16 C17 120.5(2)
C21 C16 C15 122.9(2)
C17 C16 C15 116.6(2)
C18 C17 C16 117.6(2)
C18 C17 C3 122.8(2)
C16 C17 C3 119.3(2)
C19 C18 C17 121.8(2)
C20 C19 C18 119.9(3)
O1 C20 C19 125.2(3)
O1 C20 C21 115.3(3)
C19 C20 C21 119.5(3)
C16 C21 C20 120.7(3)
C28 C23 C24 120.5(2)
C28 C23 C1 118.1(2)
C24 C23 C1 121.4(2)
C23 C24 C25 118.9(2)
O2 C25 C26 114.6(2)
O2 C25 C24 124.7(2)
C26 C25 C24 120.6(2)
O3 C26 C27 120.6(2)
O3 C26 C25 119.6(2)
C27 C26 C25 119.8(2)
O4 C27 C26 115.6(2)
O4 C27 C28 124.7(2)
C26 C27 C28 119.8(2)
C23 C28 C27 120.4(2)

loop_
_geom_bond_atom_site_label_1
_geom_bond_atom_site_label_2
_geom_bond_distance
N1 C1 1.334(3)
N1 C5 1.356(3)
O1 C20 1.362(3)
O1 C22 1.421(4)
O2 C25 1.364(3)
O2 C29 1.416(3)
O3 C26 1.375(3)
O3 C30 1.421(3)
C1 C2 1.394(3)
C1 C23 1.500(3)
C2 C3 1.404(3)
C2 C14 1.513(3)
C3 C4 1.421(3)
C3 C17 1.469(3)
C4 C5 1.401(3)
C4 C13 1.442(3)
O4 C27 1.361(3)
O4 C31 1.405(3)
C5 C6 1.453(3)
C6 C7 1.397(4)
C6 C11 1.413(3)
C7 C8 1.374(4)
C8 C9 1.392(4)
C9 C10 1.359(4)
C10 C11 1.405(4)
C11 C12 1.419(4)
C12 C13 1.346(4)
C14 C15 1.519(4)
C15 C16 1.501(3)
C16 C21 1.367(4)
C16 C17 1.404(3)
C17 C18 1.392(3)
C18 C19 1.374(4)
C19 C20 1.373(4)
C20 C21 1.395(4)
C23 C28 1.382(4)
C23 C24 1.393(3)
C24 C25 1.399(3)
C25 C26 1.393(4)
C26 C27 1.387(3)
C27 C28 1.393(3)
